data_4314720
loop_
_publ_author_name
'Jamie S. Ritch'
'Tristram Chivers'
'Kibriya Ahmad'
'Mohammad Afzaal'
'Paul O'Brien'

_publ_contact_author_address
;
Department of Chemistry
University of Calgary
2500 University Drive NW
Calgary AB  T2N 1N4
Canada
;
_publ_contact_author_name 'Prof. Tristram Chivers'
_publ_section_title
;
 Synthesis, Structures, and Multinuclear NMR Spectra of Tin(II) and
 Lead(II) Complexes of Tellurium-Containing Imidodiphosphinate Ligands:
 Preparation of Two Morphologies of Phase-Pure PbTe from a Single-Source
 Precursor
;
_journal_name_full 'Inorganic Chemistry'
_journal_page_first 1198
_journal_page_last 1205
_journal_paper_doi 10.1021/ic9021728
_journal_volume 49
_journal_year 2010
_chemical_formula_sum 'C24 H56 N2 P4 Pb Se4'
_chemical_formula_weight 1019.62
_chemical_name_systematic
; 
 ? 
;
_space_group_IT_number 2
_symmetry_cell_setting triclinic
_symmetry_space_group_name_Hall '-P 1'
_symmetry_space_group_name_H-M 'P -1'
_atom_sites_solution_hydrogens geom
_atom_sites_solution_primary direct
_atom_sites_solution_secondary difmap
_audit_creation_method SHELXL-97
_cell_angle_alpha 74.94(3)
_cell_angle_beta 87.83(3)
_cell_angle_gamma 85.25(3)
_cell_formula_units_Z 2
_cell_length_a 9.4939(19)
_cell_length_b 14.531(3)
_cell_length_c 15.967(3)
_cell_measurement_reflns_used 32031
_cell_measurement_temperature 173(2)
_cell_measurement_theta_max 27.44
_cell_measurement_theta_min 2.15
_cell_volume 2119.5(8)
_computing_cell_refinement 'Nonius DENZO'
_computing_data_collection 'Nonius COLLECT'
_computing_data_reduction 'Nonius DENZO'
_computing_molecular_graphics 'Bruker SHELXTL'
_computing_publication_material 'Bruker SHELXTL'
_computing_structure_refinement 'SHELXL-97 (Sheldrick, 1997)'
_computing_structure_solution 'SHELXS-97 (Sheldrick, 1990)'
_diffrn_ambient_temperature 173(2)
_diffrn_measured_fraction_theta_full 0.990
_diffrn_measured_fraction_theta_max 0.990
_diffrn_measurement_device_type 'Nonius KappaCCD'
_diffrn_measurement_method 'phi\omega scans'
_diffrn_radiation_monochromator graphite
_diffrn_radiation_source 'fine-focus sealed tube'
_diffrn_radiation_type MoK\a
_diffrn_radiation_wavelength 0.71073
_diffrn_reflns_av_R_equivalents 0.0373
_diffrn_reflns_av_sigmaI/netI 0.0453
_diffrn_reflns_limit_h_max 12
_diffrn_reflns_limit_h_min -11
_diffrn_reflns_limit_k_max 18
_diffrn_reflns_limit_k_min -18
_diffrn_reflns_limit_l_max 20
_diffrn_reflns_limit_l_min -20
_diffrn_reflns_number 32031
_diffrn_reflns_theta_full 27.44
_diffrn_reflns_theta_max 27.44
_diffrn_reflns_theta_min 2.15
_exptl_absorpt_coefficient_mu 7.580
_exptl_absorpt_correction_T_max 0.8045
_exptl_absorpt_correction_T_min 0.4167
_exptl_absorpt_correction_type integration
_exptl_absorpt_process_details 'HKL Scalepack (Otwinowski & Minor 1997)'
_exptl_crystal_colour 'pale yellow'
_exptl_crystal_density_diffrn 1.598
_exptl_crystal_density_method 'not measured'
_exptl_crystal_description block
_exptl_crystal_F_000 984
_exptl_crystal_size_max 0.14
_exptl_crystal_size_mid 0.08
_exptl_crystal_size_min 0.03
_platon_squeeze_details
; 
A disordered CD2Cl2 molecule was present in the unit cell, 
but no suitable refinement model could be found. The electron 
density associated with this fragment was removed using SQUEEZE 
(PLATON), leaving a void of ca. 384 \%A3.
;
_refine_diff_density_max 1.235
_refine_diff_density_min -1.148
_refine_diff_density_rms 0.167
_refine_ls_extinction_method none
_refine_ls_goodness_of_fit_ref 1.093
_refine_ls_hydrogen_treatment constr
_refine_ls_matrix_type full
_refine_ls_number_parameters 313
_refine_ls_number_reflns 9598
_refine_ls_number_restraints 4
_refine_ls_restrained_S_all 1.093
_refine_ls_R_factor_all 0.0555
_refine_ls_R_factor_gt 0.0463
_refine_ls_shift/su_max 0.002
_refine_ls_shift/su_mean 0.000
_refine_ls_structure_factor_coef Fsqd
_refine_ls_weighting_details 'calc w=1/[\s^2^(Fo^2^)+(0.0178P)^2^+18.4473P] where P=(Fo^2^+2Fc^2^)/3'
_refine_ls_weighting_scheme calc
_refine_ls_wR_factor_gt 0.0968
_refine_ls_wR_factor_ref 0.1009
_reflns_number_gt 8304
_reflns_number_total 9598
_reflns_threshold_expression >2sigma(I)
_cod_data_source_file ic9021728_si_002_2.cif
_cod_data_source_block Compound4CH2Cl2Solvate
_cod_depositor_comments
;
The following automatic conversions were performed:

'_symmetry_cell_setting' value 'Triclinic' changed to 'triclinic'
according to the built-in table from CIF Core dictionary named
'cif_core.dic' version 2.4.1 from 2010-06-29.

Automatic conversion script
Id: cif_fix_values 1646 2011-03-28 12:23:43Z adriana 
;
_cod_database_code 4314720

loop_
_symmetry_equiv_pos_as_xyz
'x, y, z'
'-x, -y, -z'

loop_
_atom_site_label
_atom_site_type_symbol
_atom_site_fract_x
_atom_site_fract_y
_atom_site_fract_z
_atom_site_U_iso_or_equiv
_atom_site_adp_type
_atom_site_occupancy
_atom_site_symmetry_multiplicity
_atom_site_calc_flag
_atom_site_refinement_flags
_atom_site_disorder_assembly
_atom_site_disorder_group
Pb1 Pb 0.44768(2) 0.096290(17) 0.610042(16) 0.02417(7) Uani 1 1 d . . .
Se2 Se 0.17209(7) 0.18232(6) 0.60821(4) 0.03490(17) Uani 1 1 d . . .
P2 P 0.07598(16) 0.15888(12) 0.73870(10) 0.0219(3) Uani 1 1 d . . .
C1 C -0.1641(8) 0.2398(6) 0.8064(5) 0.0413(18) Uani 1 1 d . . .
H1A H -0.2362 0.2935 0.7988 0.062 Uiso 1 1 calc R . .
H1B H -0.1109 0.2348 0.8590 0.062 Uiso 1 1 calc R . .
H1C H -0.2099 0.1805 0.8118 0.062 Uiso 1 1 calc R . .
C2 C -0.0630(7) 0.2565(5) 0.7278(5) 0.0307(14) Uani 1 1 d . . .
H2A H -0.1191 0.2587 0.6754 0.037 Uiso 1 1 calc R . .
C3 C 0.0043(8) 0.3527(5) 0.7126(6) 0.0417(18) Uani 1 1 d . . .
H3A H -0.0704 0.4046 0.7070 0.062 Uiso 1 1 calc R . .
H3B H 0.0622 0.3635 0.6593 0.062 Uiso 1 1 calc R . .
H3C H 0.0638 0.3512 0.7618 0.062 Uiso 1 1 calc R . .
C4 C -0.1263(8) 0.0475(6) 0.6968(5) 0.0397(17) Uani 1 1 d . . .
H4A H -0.1690 -0.0140 0.7131 0.060 Uiso 1 1 calc R . .
H4B H -0.0847 0.0573 0.6383 0.060 Uiso 1 1 calc R . .
H4C H -0.1991 0.0991 0.6977 0.060 Uiso 1 1 calc R . .
C5 C -0.0125(7) 0.0474(5) 0.7603(4) 0.0300(14) Uani 1 1 d . . .
H5A H -0.0600 0.0391 0.8185 0.036 Uiso 1 1 calc R . .
C6 C 0.0970(9) -0.0374(6) 0.7678(5) 0.0428(18) Uani 1 1 d . . .
H6A H 0.0489 -0.0967 0.7802 0.064 Uiso 1 1 calc R . .
H6B H 0.1617 -0.0400 0.8148 0.064 Uiso 1 1 calc R . .
H6C H 0.1506 -0.0299 0.7130 0.064 Uiso 1 1 calc R . .
N1 N 0.1661(5) 0.1590(4) 0.8199(4) 0.0303(13) Uani 1 1 d . . .
P1 P 0.31782(16) 0.14225(12) 0.86180(10) 0.0240(3) Uani 1 1 d . . .
C7 C 0.4907(8) 0.2535(6) 0.9290(6) 0.046(2) Uani 1 1 d . . .
H7A H 0.5131 0.3184 0.9280 0.069 Uiso 1 1 calc R . .
H7B H 0.5742 0.2190 0.9104 0.069 Uiso 1 1 calc R . .
H7C H 0.4627 0.2199 0.9880 0.069 Uiso 1 1 calc R . .
C8 C 0.3698(7) 0.2585(5) 0.8676(5) 0.0324(15) Uani 1 1 d . . .
H8A H 0.2859 0.2915 0.8902 0.039 Uiso 1 1 calc R . .
C9 C 0.4040(9) 0.3201(6) 0.7763(5) 0.0430(18) Uani 1 1 d . . .
H9A H 0.4320 0.3822 0.7803 0.065 Uiso 1 1 calc R . .
H9B H 0.3202 0.3296 0.7401 0.065 Uiso 1 1 calc R . .
H9C H 0.4817 0.2876 0.7502 0.065 Uiso 1 1 calc R . .
C10 C 0.2522(9) -0.0261(6) 0.9799(5) 0.048(2) Uani 1 1 d . . .
H10A H 0.2409 -0.0609 1.0409 0.072 Uiso 1 1 calc R . .
H10B H 0.3259 -0.0600 0.9522 0.072 Uiso 1 1 calc R . .
H10C H 0.1626 -0.0219 0.9501 0.072 Uiso 1 1 calc R . .
C11 C 0.2943(7) 0.0741(5) 0.9746(4) 0.0317(15) Uani 1 1 d . . .
H11A H 0.3870 0.0678 1.0040 0.038 Uiso 1 1 calc R . .
C12 C 0.1854(8) 0.1264(6) 1.0230(5) 0.0418(18) Uani 1 1 d . . .
H12A H 0.1743 0.0880 1.0828 0.063 Uiso 1 1 calc R . .
H12B H 0.0943 0.1359 0.9938 0.063 Uiso 1 1 calc R . .
H12C H 0.2180 0.1886 1.0231 0.063 Uiso 1 1 calc R . .
Se1 Se 0.49053(7) 0.07104(5) 0.80453(4) 0.03175(16) Uani 1 1 d . . .
Se4 Se 0.58745(7) 0.26761(5) 0.57271(4) 0.02608(14) Uani 1 1 d . . .
P4 P 0.69019(16) 0.28581(12) 0.44436(10) 0.0226(3) Uani 1 1 d . . .
C13 C 0.6570(8) 0.4837(5) 0.4170(6) 0.046(2) Uani 1 1 d . . .
H13A H 0.7034 0.5436 0.4046 0.069 Uiso 1 1 calc R . .
H13B H 0.6051 0.4747 0.4724 0.069 Uiso 1 1 calc R . .
H13C H 0.5911 0.4860 0.3706 0.069 Uiso 1 1 calc R . .
C14 C 0.7682(7) 0.4005(5) 0.4224(4) 0.0299(14) Uani 1 1 d . . .
H14A H 0.8166 0.4108 0.3643 0.036 Uiso 1 1 calc R . .
C15 C 0.8792(8) 0.4031(5) 0.4878(5) 0.0392(17) Uani 1 1 d . . .
H15A H 0.9177 0.4660 0.4726 0.059 Uiso 1 1 calc R . .
H15B H 0.9556 0.3536 0.4869 0.059 Uiso 1 1 calc R . .
H15C H 0.8359 0.3913 0.5459 0.059 Uiso 1 1 calc R . .
C16 C 0.9387(8) 0.2205(6) 0.3724(5) 0.0423(18) Uani 1 1 d . . .
H16A H 1.0181 0.1717 0.3787 0.063 Uiso 1 1 calc R . .
H16B H 0.9746 0.2830 0.3676 0.063 Uiso 1 1 calc R . .
H16C H 0.8865 0.2226 0.3200 0.063 Uiso 1 1 calc R . .
C17 C 0.8381(6) 0.1950(5) 0.4533(4) 0.0281(14) Uani 1 1 d . . .
H17A H 0.8929 0.1942 0.5058 0.034 Uiso 1 1 calc R . .
C18 C 0.7852(7) 0.0960(5) 0.4650(5) 0.0335(15) Uani 1 1 d . . .
H18A H 0.8662 0.0486 0.4697 0.050 Uiso 1 1 calc R . .
H18B H 0.7289 0.0957 0.4149 0.050 Uiso 1 1 calc R . .
H18C H 0.7266 0.0800 0.5179 0.050 Uiso 1 1 calc R . .
N2 N 0.5976(5) 0.2912(4) 0.3615(3) 0.0291(12) Uani 1 1 d . . .
P3 P 0.45379(18) 0.25570(15) 0.33731(11) 0.0317(4) Uani 1 1 d . . .
C19 C 0.3517(11) 0.4410(8) 0.2487(7) 0.076(3) Uani 1 1 d . . .
H19A H 0.2736 0.4908 0.2419 0.113 Uiso 1 1 calc R A .
H19B H 0.3683 0.4229 0.1939 0.113 Uiso 1 1 calc R . .
H19C H 0.4374 0.4655 0.2643 0.113 Uiso 1 1 calc R . .
C20 C 0.3139(8) 0.3534(6) 0.3203(6) 0.052(2) Uani 1 1 d . . .
H20A H 0.2278 0.3293 0.3017 0.062 Uiso 1 1 calc R . .
C21 C 0.2767(9) 0.3801(6) 0.4054(7) 0.059(3) Uani 1 1 d . . .
H21A H 0.2019 0.4323 0.3954 0.088 Uiso 1 1 calc R A .
H21B H 0.3607 0.4007 0.4271 0.088 Uiso 1 1 calc R . .
H21C H 0.2436 0.3244 0.4483 0.088 Uiso 1 1 calc R . .
C22 C 0.3395(15) 0.2299(12) 0.1901(11) 0.052(4) Uiso 0.60 1 d PD A 1
H22A H 0.3549 0.2282 0.1295 0.078 Uiso 0.60 1 calc PR A 1
H22B H 0.2654 0.2800 0.1935 0.078 Uiso 0.60 1 calc PR A 1
H22C H 0.3103 0.1679 0.2242 0.078 Uiso 0.60 1 calc PR A 1
C23 C 0.4766(10) 0.2512(8) 0.2261(7) 0.028(2) Uiso 0.60 1 d PD A 1
H23A H 0.5047 0.3147 0.1909 0.034 Uiso 0.60 1 calc PR A 1
C24 C 0.5985(12) 0.1765(8) 0.2239(8) 0.035(3) Uiso 0.60 1 d PD A 1
H24A H 0.6162 0.1724 0.1641 0.053 Uiso 0.60 1 calc PR A 1
H24B H 0.5739 0.1141 0.2600 0.053 Uiso 0.60 1 calc PR A 1
H24C H 0.6837 0.1948 0.2463 0.053 Uiso 0.60 1 calc PR A 1
C22A C 0.3679(15) 0.1914(12) 0.1927(10) 0.021(3) Uiso 0.40 1 d PD A 2
H22D H 0.3919 0.1626 0.1444 0.032 Uiso 0.40 1 calc PR A 2
H22E H 0.3208 0.2553 0.1704 0.032 Uiso 0.40 1 calc PR A 2
H22F H 0.3045 0.1514 0.2337 0.032 Uiso 0.40 1 calc PR A 2
C23A C 0.5042(14) 0.1992(11) 0.2393(9) 0.020(3) Uiso 0.40 1 d PD A 2
H23B H 0.5479 0.1330 0.2636 0.024 Uiso 0.40 1 calc PR A 2
C24A C 0.6119(17) 0.2552(12) 0.1772(11) 0.034(4) Uiso 0.40 1 d PD A 2
H24D H 0.6357 0.2238 0.1305 0.051 Uiso 0.40 1 calc PR A 2
H24E H 0.6976 0.2571 0.2089 0.051 Uiso 0.40 1 calc PR A 2
H24F H 0.5716 0.3205 0.1523 0.051 Uiso 0.40 1 calc PR A 2
Se3 Se 0.36881(7) 0.12842(5) 0.42056(4) 0.02787(14) Uani 1 1 d . A .

loop_
_atom_site_aniso_label
_atom_site_aniso_U_11
_atom_site_aniso_U_22
_atom_site_aniso_U_33
_atom_site_aniso_U_23
_atom_site_aniso_U_13
_atom_site_aniso_U_12
Pb1 0.02502(12) 0.02339(12) 0.02301(13) -0.00435(9) 0.00349(9) -0.00256(9)
Se2 0.0203(3) 0.0595(5) 0.0185(3) 0.0001(3) 0.0024(2) 0.0004(3)
P2 0.0178(7) 0.0277(8) 0.0177(7) -0.0018(6) 0.0017(6) -0.0015(6)
C1 0.028(4) 0.051(5) 0.045(5) -0.016(4) 0.013(3) 0.005(3)
C2 0.020(3) 0.037(4) 0.036(4) -0.010(3) 0.000(3) -0.003(3)
C3 0.034(4) 0.030(4) 0.055(5) -0.001(3) -0.001(4) -0.004(3)
C4 0.033(4) 0.048(4) 0.037(4) -0.007(3) -0.002(3) -0.008(3)
C5 0.033(3) 0.032(4) 0.025(3) -0.007(3) 0.007(3) -0.005(3)
C6 0.051(5) 0.041(4) 0.036(4) -0.012(3) -0.004(4) 0.001(4)
N1 0.018(2) 0.051(4) 0.022(3) -0.010(3) 0.004(2) 0.004(2)
P1 0.0199(7) 0.0344(9) 0.0169(8) -0.0049(6) 0.0004(6) -0.0037(6)
C7 0.042(4) 0.058(5) 0.049(5) -0.029(4) -0.001(4) -0.017(4)
C8 0.025(3) 0.038(4) 0.034(4) -0.009(3) 0.011(3) -0.012(3)
C9 0.049(5) 0.038(4) 0.039(4) -0.002(3) 0.000(4) -0.012(3)
C10 0.054(5) 0.049(5) 0.033(4) 0.008(4) -0.001(4) -0.020(4)
C11 0.033(3) 0.046(4) 0.013(3) 0.001(3) -0.003(3) -0.014(3)
C12 0.037(4) 0.064(5) 0.025(4) -0.011(4) 0.010(3) -0.018(4)
Se1 0.0244(3) 0.0459(4) 0.0241(3) -0.0097(3) -0.0023(3) 0.0052(3)
Se4 0.0269(3) 0.0307(3) 0.0218(3) -0.0074(3) 0.0034(2) -0.0083(2)
P4 0.0195(7) 0.0285(8) 0.0198(8) -0.0044(6) -0.0006(6) -0.0071(6)
C13 0.045(4) 0.026(4) 0.058(5) 0.011(3) -0.015(4) -0.008(3)
C14 0.023(3) 0.036(4) 0.026(3) 0.001(3) 0.000(3) -0.008(3)
C15 0.039(4) 0.029(4) 0.050(5) -0.007(3) -0.007(3) -0.012(3)
C16 0.030(4) 0.062(5) 0.037(4) -0.016(4) 0.008(3) -0.007(3)
C17 0.015(3) 0.042(4) 0.031(4) -0.016(3) 0.001(2) 0.000(3)
C18 0.032(3) 0.035(4) 0.034(4) -0.010(3) 0.003(3) 0.002(3)
N2 0.021(3) 0.047(3) 0.017(3) -0.001(2) 0.001(2) -0.011(2)
P3 0.0215(8) 0.0534(11) 0.0180(8) -0.0013(8) -0.0014(6) -0.0149(8)
C19 0.063(6) 0.068(7) 0.073(7) 0.031(6) -0.017(5) -0.024(5)
C20 0.036(4) 0.051(5) 0.050(5) 0.025(4) -0.020(4) -0.012(4)
C21 0.037(4) 0.038(5) 0.085(7) 0.008(5) 0.011(4) 0.003(4)
Se3 0.0282(3) 0.0322(3) 0.0253(3) -0.0098(3) -0.0007(3) -0.0065(3)

loop_
_atom_type_symbol
_atom_type_description
_atom_type_scat_dispersion_real
_atom_type_scat_dispersion_imag
_atom_type_scat_source
C C 0.0033 0.0016 'International Tables Vol C Tables 4.2.6.8 and 6.1.1.4'
H H 0.0000 0.0000 'International Tables Vol C Tables 4.2.6.8 and 6.1.1.4'
N N 0.0061 0.0033 'International Tables Vol C Tables 4.2.6.8 and 6.1.1.4'
P P 0.1023 0.0942 'International Tables Vol C Tables 4.2.6.8 and 6.1.1.4'
Se Se -0.0929 2.2259 'International Tables Vol C Tables 4.2.6.8 and 6.1.1.4'
Pb Pb -3.3944 10.1111 'International Tables Vol C Tables 4.2.6.8 and 6.1.1.4'

loop_
_geom_angle_atom_site_label_1
_geom_angle_atom_site_label_2
_geom_angle_atom_site_label_3
_geom_angle
_geom_angle_site_symmetry_1
_geom_angle_site_symmetry_3
_geom_angle_publ_flag
Se2 Pb1 Se4 96.50(3) . . ?
Se2 Pb1 Se3 78.07(4) . . ?
Se4 Pb1 Se3 91.96(4) . . ?
Se2 Pb1 Se1 95.27(4) . . ?
Se4 Pb1 Se1 89.80(4) . . ?
Se3 Pb1 Se1 173.262(19) . . ?
Se2 Pb1 Se3 138.84(3) . 2_656 ?
Se4 Pb1 Se3 120.91(2) . 2_656 ?
Se3 Pb1 Se3 83.71(4) . 2_656 ?
Se1 Pb1 Se3 100.95(4) . 2_656 ?
P2 Se2 Pb1 112.47(5) . . ?
N1 P2 C5 109.5(3) . . ?
N1 P2 C2 106.9(3) . . ?
C5 P2 C2 107.0(3) . . ?
N1 P2 Se2 121.3(2) . . ?
C5 P2 Se2 107.3(2) . . ?
C2 P2 Se2 104.0(2) . . ?
C1 C2 C3 111.6(6) . . ?
C1 C2 P2 111.6(5) . . ?
C3 C2 P2 109.8(5) . . ?
C4 C5 C6 111.7(6) . . ?
C4 C5 P2 114.5(5) . . ?
C6 C5 P2 110.0(5) . . ?
P2 N1 P1 146.7(4) . . ?
N1 P1 C8 107.3(3) . . ?
N1 P1 C11 106.4(3) . . ?
C8 P1 C11 105.4(3) . . ?
N1 P1 Se1 120.0(2) . . ?
C8 P1 Se1 108.8(2) . . ?
C11 P1 Se1 108.1(3) . . ?
C7 C8 C9 110.8(6) . . ?
C7 C8 P1 114.3(5) . . ?
C9 C8 P1 110.3(5) . . ?
C10 C11 C12 110.5(6) . . ?
C10 C11 P1 111.3(5) . . ?
C12 C11 P1 111.3(5) . . ?
P1 Se1 Pb1 111.59(6) . . ?
P4 Se4 Pb1 107.89(6) . . ?
N2 P4 C14 105.5(3) . . ?
N2 P4 C17 110.9(3) . . ?
C14 P4 C17 106.2(3) . . ?
N2 P4 Se4 119.9(2) . . ?
C14 P4 Se4 105.2(2) . . ?
C17 P4 Se4 108.3(2) . . ?
C15 C14 C13 109.5(6) . . ?
C15 C14 P4 113.1(5) . . ?
C13 C14 P4 112.3(5) . . ?
C18 C17 C16 110.9(6) . . ?
C18 C17 P4 111.0(4) . . ?
C16 C17 P4 110.5(5) . . ?
P3 N2 P4 140.0(4) . . ?
N2 P3 C23 105.3(4) . . ?
N2 P3 C20 110.2(4) . . ?
C23 P3 C20 97.5(5) . . ?
N2 P3 C23A 105.0(4) . . ?
C20 P3 C23A 117.5(5) . . ?
N2 P3 Se3 120.1(2) . . ?
C23 P3 Se3 113.3(4) . . ?
C20 P3 Se3 108.2(3) . . ?
C23A P3 Se3 95.7(4) . . ?
C21 C20 C19 111.2(9) . . ?
C21 C20 P3 110.4(5) . . ?
C19 C20 P3 112.7(7) . . ?
C24 C23 C22 113.3(11) . . ?
C24 C23 P3 106.6(8) . . ?
C22 C23 P3 111.2(9) . . ?
C24A C23A C22A 112.0(12) . . ?
C24A C23A P3 112.2(10) . . ?
C22A C23A P3 109.0(10) . . ?
P3 Se3 Pb1 112.39(6) . . ?

loop_
_geom_bond_atom_site_label_1
_geom_bond_atom_site_label_2
_geom_bond_distance
_geom_bond_site_symmetry_2
_geom_bond_publ_flag
Pb1 Se2 2.8026(10) . ?
Pb1 Se4 2.8337(11) . ?
Pb1 Se3 3.0517(10) . ?
Pb1 Se1 3.0696(10) . ?
Pb1 Se3 3.7091(12) 2_656 ?
Se2 P2 2.1973(18) . ?
P2 N1 1.581(6) . ?
P2 C5 1.833(7) . ?
P2 C2 1.834(7) . ?
C1 C2 1.532(10) . ?
C2 C3 1.543(10) . ?
C4 C5 1.510(10) . ?
C5 C6 1.528(10) . ?
N1 P1 1.585(5) . ?
P1 C8 1.824(7) . ?
P1 C11 1.831(7) . ?
P1 Se1 2.1663(19) . ?
C7 C8 1.522(10) . ?
C8 C9 1.539(10) . ?
C10 C11 1.522(11) . ?
C11 C12 1.535(10) . ?
Se4 P4 2.1980(18) . ?
P4 N2 1.598(5) . ?
P4 C14 1.825(7) . ?
P4 C17 1.828(6) . ?
C13 C14 1.524(10) . ?
C14 C15 1.521(9) . ?
C16 C17 1.561(10) . ?
C17 C18 1.527(10) . ?
N2 P3 1.594(5) . ?
P3 C23 1.798(11) . ?
P3 C20 1.835(9) . ?
P3 C23A 1.975(15) . ?
P3 Se3 2.174(2) . ?
C19 C20 1.532(11) . ?
C20 C21 1.529(14) . ?
C22 C23 1.529(14) . ?
C23 C24 1.525(12) . ?
C22A C23A 1.543(14) . ?
C23A C24A 1.527(15) . ?

loop_
_platon_squeeze_void_nr
_platon_squeeze_void_average_x
_platon_squeeze_void_average_y
_platon_squeeze_void_average_z
_platon_squeeze_void_volume
_platon_squeeze_void_count_electrons
1 -0.010 0.500 0.000 384.1 142.4
